data_7703487
loop_
_publ_author_name
'Baranov, Andrey Yu'
'Berezin, Alexey S.'
'Samsonenko, Denis G.'
'Mazur, Anton S.'
'Tolstoy, Peter M.'
'Plyusnin, Viktor F.'
'Kolesnikov, Ilya E.'
'Artem'ev, Alexander V.'

_publ_section_title
;
 New Cu(i) halide complexes showing TADF combined with room temperature
 phosphorescence: the balance tuned by halogens.
;
_journal_issue 10
_journal_name_full 'Dalton transactions (Cambridge, England : 2003)'
_journal_page_first 3155
_journal_page_last 3163
_journal_paper_doi 10.1039/d0dt00192a
_journal_volume 49
_journal_year 2020
_chemical_formula_sum 'C30 H24 Cl2 Cu2 N6 P2'
_chemical_formula_weight 728.47
_space_group_crystal_system monoclinic
_space_group_IT_number 14
_space_group_name_Hall '-P 2yn'
_space_group_name_H-M_alt 'P 1 21/n 1'
_atom_sites_solution_hydrogens geom
_atom_sites_solution_primary dual
_atom_sites_solution_secondary difmap
_audit_creation_method SHELXL-2018/3
_audit_update_record
;
2019-10-21 deposited with the CCDC.	2020-02-07 downloaded from the CCDC.
;
_cell_angle_alpha 90
_cell_angle_beta 103.577(2)
_cell_angle_gamma 90
_cell_formula_units_Z 2
_cell_length_a 8.7081(2)
_cell_length_b 11.8728(2)
_cell_length_c 14.9438(4)
_cell_measurement_reflns_used 4814
_cell_measurement_temperature 130(2)
_cell_measurement_theta_max 28.60
_cell_measurement_theta_min 3.69
_cell_volume 1501.86(6)
_computing_cell_refinement 'CrysAlisPro 1.171.38.46 (Rigaku OD, 2015)'
_computing_data_collection 'CrysAlisPro 1.171.38.46 (Rigaku OD, 2015)'
_computing_data_reduction 'CrysAlisPro 1.171.38.46 (Rigaku OD, 2015)'
_computing_molecular_graphics 'ShelXle (H\"ubschle, 2011)'
_computing_publication_material 'CIFTAB (Sheldrick, 2015)'
_computing_structure_refinement 'SHELXL-2018 (Sheldrick, 2015)'
_computing_structure_solution 'SHELXT-2018 (Sheldrick, 2015)'
_diffrn_ambient_temperature 130(2)
_diffrn_detector 'CCD plate'
_diffrn_detector_area_resol_mean 10.6168
_diffrn_detector_type AtlasS2
_diffrn_measured_fraction_theta_full 0.998
_diffrn_measured_fraction_theta_max 0.905
_diffrn_measurement_device 'four-circle diffractometer'
_diffrn_measurement_device_type 'New Xcalibur, AtlasS2'
_diffrn_measurement_method '\w scans'
_diffrn_radiation_monochromator graphite
_diffrn_radiation_probe x-ray
_diffrn_radiation_source 'fine-focus sealed tube'
_diffrn_radiation_type MoK\a
_diffrn_radiation_wavelength 0.71073
_diffrn_reflns_av_R_equivalents 0.0217
_diffrn_reflns_av_unetI/netI 0.0244
_diffrn_reflns_Laue_measured_fraction_full 0.998
_diffrn_reflns_Laue_measured_fraction_max 0.905
_diffrn_reflns_limit_h_max 10
_diffrn_reflns_limit_h_min -11
_diffrn_reflns_limit_k_max 15
_diffrn_reflns_limit_k_min -14
_diffrn_reflns_limit_l_max 19
_diffrn_reflns_limit_l_min -14
_diffrn_reflns_number 10770
_diffrn_reflns_point_group_measured_fraction_full 0.998
_diffrn_reflns_point_group_measured_fraction_max 0.905
_diffrn_reflns_theta_full 25.500
_diffrn_reflns_theta_max 28.863
_diffrn_reflns_theta_min 3.288
_diffrn_source 'sealed X-ray tube'
_exptl_absorpt_coefficient_mu 1.733
_exptl_absorpt_correction_T_max 1.00000
_exptl_absorpt_correction_T_min 0.96820
_exptl_absorpt_correction_type multi-scan
_exptl_absorpt_process_details
;
CrysAlisPro 1.171.38.46 (Rigaku Oxford Diffraction, 2015)
Empirical absorption correction using spherical harmonics,
implemented in SCALE3 ABSPACK scaling algorithm.
;
_exptl_crystal_colour colorless
_exptl_crystal_density_diffrn 1.611
_exptl_crystal_description stick
_exptl_crystal_F_000 736
_exptl_crystal_size_max 0.35
_exptl_crystal_size_mid 0.09
_exptl_crystal_size_min 0.07
_refine_diff_density_max 0.434
_refine_diff_density_min -0.379
_refine_diff_density_rms 0.068
_refine_ls_extinction_method none
_refine_ls_goodness_of_fit_ref 1.044
_refine_ls_hydrogen_treatment constr
_refine_ls_matrix_type full
_refine_ls_number_parameters 190
_refine_ls_number_reflns 3559
_refine_ls_number_restraints 0
_refine_ls_restrained_S_all 1.044
_refine_ls_R_factor_all 0.0303
_refine_ls_R_factor_gt 0.0247
_refine_ls_shift/su_max 0.001
_refine_ls_shift/su_mean 0.000
_refine_ls_structure_factor_coef Fsqd
_refine_ls_weighting_details 'w=1/[\s^2^(Fo^2^)+(0.0291P)^2^+0.9890P] where P=(Fo^2^+2Fc^2^)/3'
_refine_ls_weighting_scheme calc
_refine_ls_wR_factor_gt 0.0625
_refine_ls_wR_factor_ref 0.0646
_reflns_Friedel_coverage 0.000
_reflns_number_gt 3185
_reflns_number_total 3559
_reflns_threshold_expression 'I > 2\s(I)'
_cod_data_source_file d0dt00192a2.cif
_cod_data_source_block anb119
_cod_depositor_comments 'Adding full bibliography for 7703484--7703487.cif.'
_cod_original_sg_symbol_H-M 'P 21/n'
_cod_database_code 7703487
_shelx_shelxl_version_number 2018/3
_shelx_space_group_comment
;
The symmetry employed for this shelxl refinement is uniquely defined
by the following loop, which should always be used as a source of
symmetry information in preference to the above space-group names.
They are only intended as comments.
;
_shelx_estimated_absorpt_t_min 0.582
_shelx_estimated_absorpt_t_max 0.888

loop_
_space_group_symop_operation_xyz
'x, y, z'
'-x+1/2, y+1/2, -z+1/2'
'-x, -y, -z'
'x-1/2, -y-1/2, z-1/2'

loop_
_atom_site_label
_atom_site_type_symbol
_atom_site_fract_x
_atom_site_fract_y
_atom_site_fract_z
_atom_site_U_iso_or_equiv
_atom_site_adp_type
_atom_site_occupancy
_atom_site_site_symmetry_order
_atom_site_calc_flag
_atom_site_refinement_flags_posn
_atom_site_refinement_flags_adp
Cu1 Cu 0.43765(2) 0.64868(2) 0.50017(2) 0.01325(7) Uani 1 1 d . .
Cl1 Cl 0.35893(5) 0.83487(3) 0.50194(3) 0.01644(10) Uani 1 1 d . .
P1 P 0.60641(5) 0.46421(4) 0.39399(3) 0.01291(10) Uani 1 1 d . .
N1 N 0.35555(17) 0.60727(12) 0.36269(10) 0.0146(3) Uani 1 1 d . .
C11 C 0.42503(19) 0.52653(14) 0.32267(12) 0.0133(3) Uani 1 1 d . .
C12 C 0.3571(2) 0.48643(15) 0.23469(12) 0.0179(4) Uani 1 1 d . .
H12 H 0.407451 0.428555 0.208191 0.021 Uiso 1 1 calc R U
C13 C 0.2154(2) 0.53186(16) 0.18625(13) 0.0212(4) Uani 1 1 d . .
H13 H 0.164847 0.503411 0.127284 0.025 Uiso 1 1 calc R U
C14 C 0.1489(2) 0.61921(16) 0.22513(13) 0.0204(4) Uani 1 1 d . .
H14 H 0.054382 0.654270 0.192257 0.025 Uiso 1 1 calc R U
C15 C 0.2224(2) 0.65460(15) 0.31264(13) 0.0182(4) Uani 1 1 d . .
H15 H 0.176885 0.715285 0.338845 0.022 Uiso 1 1 calc R U
N2 N 0.66828(18) 0.65982(12) 0.48932(10) 0.0151(3) Uani 1 1 d . .
C21 C 0.7311(2) 0.58669(14) 0.43904(11) 0.0144(3) Uani 1 1 d . .
C22 C 0.8858(2) 0.59817(16) 0.42946(12) 0.0195(4) Uani 1 1 d . .
H22 H 0.928714 0.545440 0.394144 0.023 Uiso 1 1 calc R U
C23 C 0.9759(2) 0.68766(18) 0.47224(13) 0.0239(4) Uani 1 1 d . .
H23 H 1.082615 0.695796 0.468197 0.029 Uiso 1 1 calc R U
C24 C 0.9091(2) 0.76486(17) 0.52078(14) 0.0239(4) Uani 1 1 d . .
H24 H 0.967860 0.828106 0.549061 0.029 Uiso 1 1 calc R U
C25 C 0.7554(2) 0.74845(16) 0.52745(13) 0.0209(4) Uani 1 1 d . .
H25 H 0.709210 0.802067 0.560390 0.025 Uiso 1 1 calc R U
N3 N 0.71985(18) 0.48848(13) 0.24047(11) 0.0190(3) Uani 1 1 d . .
C31 C 0.7052(2) 0.41348(14) 0.30587(12) 0.0149(3) Uani 1 1 d . .
C32 C 0.7662(2) 0.30563(15) 0.31152(12) 0.0169(3) Uani 1 1 d . .
H32 H 0.747993 0.254189 0.356615 0.020 Uiso 1 1 calc R U
C33 C 0.8553(2) 0.27425(16) 0.24924(13) 0.0207(4) Uani 1 1 d . .
H33 H 0.900441 0.201135 0.251627 0.025 Uiso 1 1 calc R U
C34 C 0.8768(2) 0.35115(16) 0.18421(13) 0.0206(4) Uani 1 1 d . .
H34 H 0.940280 0.333053 0.142460 0.025 Uiso 1 1 calc R U
C35 C 0.8039(2) 0.45564(16) 0.18085(13) 0.0200(4) Uani 1 1 d . .
H35 H 0.814422 0.506576 0.133617 0.024 Uiso 1 1 calc R U

loop_
_atom_site_aniso_label
_atom_site_aniso_U_11
_atom_site_aniso_U_22
_atom_site_aniso_U_33
_atom_site_aniso_U_23
_atom_site_aniso_U_13
_atom_site_aniso_U_12
Cu1 0.01483(11) 0.01436(11) 0.01152(11) 0.00086(7) 0.00505(8) 0.00058(8)
Cl1 0.0211(2) 0.01381(19) 0.0154(2) -0.00007(15) 0.00627(16) 0.00035(16)
P1 0.0152(2) 0.0132(2) 0.0116(2) 0.00080(15) 0.00586(16) 0.00141(16)
N1 0.0152(7) 0.0169(7) 0.0120(7) 0.0002(5) 0.0040(6) 0.0002(6)
C11 0.0146(8) 0.0137(8) 0.0126(8) 0.0020(6) 0.0050(6) -0.0020(6)
C12 0.0226(9) 0.0153(8) 0.0163(9) -0.0027(7) 0.0056(7) -0.0021(7)
C13 0.0231(9) 0.0244(9) 0.0149(9) -0.0013(7) 0.0020(7) -0.0057(7)
C14 0.0169(8) 0.0262(9) 0.0168(9) 0.0048(7) 0.0011(7) 0.0013(7)
C15 0.0168(8) 0.0210(9) 0.0174(9) 0.0014(7) 0.0051(7) 0.0033(7)
N2 0.0154(7) 0.0176(7) 0.0131(7) -0.0008(6) 0.0047(6) -0.0003(6)
C21 0.0142(8) 0.0172(8) 0.0117(8) 0.0026(6) 0.0030(6) 0.0011(6)
C22 0.0169(8) 0.0259(9) 0.0165(9) -0.0007(7) 0.0059(7) 0.0018(7)
C23 0.0149(9) 0.0362(11) 0.0209(10) -0.0012(8) 0.0049(7) -0.0050(8)
C24 0.0202(9) 0.0279(10) 0.0222(10) -0.0039(8) 0.0022(7) -0.0076(8)
C25 0.0198(9) 0.0240(9) 0.0187(9) -0.0056(7) 0.0040(7) -0.0028(7)
N3 0.0250(8) 0.0180(7) 0.0163(8) 0.0005(6) 0.0096(6) 0.0004(6)
C31 0.0161(8) 0.0170(8) 0.0127(8) -0.0021(6) 0.0057(6) -0.0004(7)
C32 0.0191(9) 0.0161(8) 0.0164(9) 0.0005(7) 0.0060(7) -0.0012(7)
C33 0.0224(9) 0.0186(9) 0.0229(10) -0.0049(7) 0.0087(8) 0.0021(7)
C34 0.0210(9) 0.0262(10) 0.0175(9) -0.0074(7) 0.0102(7) -0.0035(7)
C35 0.0256(9) 0.0224(9) 0.0147(9) -0.0011(7) 0.0097(7) -0.0052(7)

loop_
_atom_type_symbol
_atom_type_description
_atom_type_scat_dispersion_real
_atom_type_scat_dispersion_imag
_atom_type_scat_source
C C 0.0033 0.0016 'International Tables Vol C Tables 4.2.6.8 and 6.1.1.4'
H H 0.0000 0.0000 'International Tables Vol C Tables 4.2.6.8 and 6.1.1.4'
N N 0.0061 0.0033 'International Tables Vol C Tables 4.2.6.8 and 6.1.1.4'
Cu Cu 0.3201 1.2651 'International Tables Vol C Tables 4.2.6.8 and 6.1.1.4'
P P 0.1023 0.0942 'International Tables Vol C Tables 4.2.6.8 and 6.1.1.4'
Cl Cl 0.1484 0.1585 'International Tables Vol C Tables 4.2.6.8 and 6.1.1.4'

loop_
_geom_angle_atom_site_label_1
_geom_angle_atom_site_label_2
_geom_angle_atom_site_label_3
_geom_angle
_geom_angle_site_symmetry_1
_geom_angle_site_symmetry_3
_geom_angle_publ_flag
P1 Cu1 Cl1 118.462(17) 3_666 . yes
N1 Cu1 Cl1 101.76(4) . . yes
N1 Cu1 P1 119.78(4) . 3_666 yes
N2 Cu1 Cl1 103.68(4) . . yes
N2 Cu1 P1 116.05(4) . 3_666 yes
N2 Cu1 N1 93.05(6) . . yes
C11 P1 Cu1 113.27(5) . 3_666 ?
C11 P1 C21 104.24(8) . . ?
C21 P1 Cu1 114.18(6) . 3_666 ?
C31 P1 Cu1 120.80(6) . 3_666 ?
C31 P1 C11 101.50(8) . . ?
C31 P1 C21 100.69(8) . . ?
C11 N1 Cu1 121.57(11) . . ?
C15 N1 Cu1 120.26(12) . . ?
C15 N1 C11 117.95(15) . . ?
N1 C11 P1 116.30(12) . . ?
N1 C11 C12 121.82(16) . . ?
C12 C11 P1 121.71(13) . . ?
C11 C12 H12 120.4 . . ?
C13 C12 C11 119.27(17) . . ?
C13 C12 H12 120.4 . . ?
C12 C13 H13 120.6 . . ?
C14 C13 C12 118.87(17) . . ?
C14 C13 H13 120.6 . . ?
C13 C14 H14 120.6 . . ?
C15 C14 C13 118.72(17) . . ?
C15 C14 H14 120.6 . . ?
N1 C15 C14 123.15(17) . . ?
N1 C15 H15 118.4 . . ?
C14 C15 H15 118.4 . . ?
C21 N2 Cu1 122.35(12) . . ?
C25 N2 Cu1 118.80(12) . . ?
C25 N2 C21 118.62(15) . . ?
N2 C21 P1 115.50(12) . . ?
N2 C21 C22 121.57(16) . . ?
C22 C21 P1 122.66(13) . . ?
C21 C22 H22 120.5 . . ?
C23 C22 C21 118.94(17) . . ?
C23 C22 H22 120.5 . . ?
C22 C23 H23 120.3 . . ?
C24 C23 C22 119.30(17) . . ?
C24 C23 H23 120.3 . . ?
C23 C24 H24 120.6 . . ?
C25 C24 C23 118.70(18) . . ?
C25 C24 H24 120.6 . . ?
N2 C25 C24 122.76(17) . . ?
N2 C25 H25 118.6 . . ?
C24 C25 H25 118.6 . . ?
C35 N3 C31 116.72(15) . . ?
N3 C31 P1 116.29(12) . . ?
N3 C31 C32 123.72(16) . . ?
C32 C31 P1 119.91(13) . . ?
C31 C32 H32 120.9 . . ?
C31 C32 C33 118.23(17) . . ?
C33 C32 H32 120.9 . . ?
C32 C33 H33 120.6 . . ?
C34 C33 C32 118.85(17) . . ?
C34 C33 H33 120.6 . . ?
C33 C34 H34 120.6 . . ?
C33 C34 C35 118.73(17) . . ?
C35 C34 H34 120.6 . . ?
N3 C35 C34 123.60(17) . . ?
N3 C35 H35 118.2 . . ?
C34 C35 H35 118.2 . . ?

loop_
_geom_bond_atom_site_label_1
_geom_bond_atom_site_label_2
_geom_bond_distance
_geom_bond_site_symmetry_2
_geom_bond_publ_flag
Cu1 Cl1 2.3164(4) . yes
Cu1 P1 2.1748(5) 3_666 yes
Cu1 N1 2.0698(15) . yes
Cu1 N2 2.0567(15) . yes
P1 C11 1.8406(17) . ?
P1 C21 1.8450(18) . ?
P1 C31 1.8354(17) . ?
N1 C11 1.346(2) . ?
N1 C15 1.346(2) . ?
C11 C12 1.393(2) . ?
C12 H12 0.9500 . ?
C12 C13 1.385(3) . ?
C13 H13 0.9500 . ?
C13 C14 1.381(3) . ?
C14 H14 0.9500 . ?
C14 C15 1.380(3) . ?
C15 H15 0.9500 . ?
N2 C21 1.346(2) . ?
N2 C25 1.343(2) . ?
C21 C22 1.394(2) . ?
C22 H22 0.9500 . ?
C22 C23 1.385(3) . ?
C23 H23 0.9500 . ?
C23 C24 1.379(3) . ?
C24 H24 0.9500 . ?
C24 C25 1.379(3) . ?
C25 H25 0.9500 . ?
N3 C31 1.350(2) . ?
N3 C35 1.337(2) . ?
C31 C32 1.381(2) . ?
C32 H32 0.9500 . ?
C32 C33 1.395(2) . ?
C33 H33 0.9500 . ?
C33 C34 1.378(3) . ?
C34 H34 0.9500 . ?
C34 C35 1.389(3) . ?
C35 H35 0.9500 . ?
